data_9007826
loop_
_publ_author_name
'Muller, V. U.'
'Vogler, S.'
'Dehnicke, K.'
'Fenske, D.'

_publ_section_title
;
 Tetraphenylphosphonium- und natrium-15-krone-5-tetrachloro-
 cyclodithiadiazenorhenat
;
_journal_name_full 'Acta Crystallographica, Section C'
_journal_page_first 1989
_journal_page_last 1992
_journal_paper_doi 10.1107/S0108270190002621
_journal_volume 46
_journal_year 1990
_chemical_formula_structural Na(C10H20O5)ReCl4(N2S2)
_chemical_formula_sum 'C10 Cl4 N2 Na O5 Re S2'
_space_group_IT_number 14
_symmetry_space_group_name_Hall '-P 2ybc'
_symmetry_space_group_name_H-M 'P 1 21/c 1'
_cell_angle_alpha 90
_cell_angle_beta 103.67
_cell_angle_gamma 90
_cell_length_a 10.167
_cell_length_b 15.241
_cell_length_c 14.536
_cell_formula_units_Z 4
_cell_volume 2188.625
_database_code_amcsd 0010188
_exptl_crystal_density_diffrn 1.952
_cod_original_formula_sum 'Re Cl4 S2 N2 Na O5 C10'
_cod_database_code 9007826
_amcsd_formula_title Na(C10H20O5)ReCl4(N2S2)

loop_
_space_group_symop_operation_xyz
x,y,z
x,1/2-y,1/2+z
-x,1/2+y,1/2-z
-x,-y,-z

loop_
_atom_site_label
_atom_site_fract_x
_atom_site_fract_y
_atom_site_fract_z
_atom_site_U_iso_or_equiv
_atom_site_attached_hydrogens
Rel 0.09192 0.18895 0.08500 0.03630 0
Cl1 0.32480 0.19700 0.16970 0.06500 0
Cl2 -0.14530 0.18630 0.02240 0.07700 0
Cl3 0.06430 0.32940 0.15250 0.05500 0
Cl4 0.05070 0.10990 0.21490 0.06900 0
S1 0.12660 0.05370 -0.07600 0.08000 0
S2 0.12480 0.22480 -0.12550 0.07100 0
N1 0.11580 0.09160 0.01920 0.04600 0
N2 0.11930 0.23600 -0.02260 0.04200 0
Na 0.36540 0.38100 0.15770 0.05200 0
O1 0.34300 0.47810 0.28540 0.08300 0
O2 0.27500 0.52100 0.09640 0.07800 0
O3 0.33200 0.38760 -0.01220 0.07500 0
O4 0.57000 0.35050 0.10320 0.07500 0
O5 0.56700 0.37820 0.28800 0.08700 0
C1 0.31400 0.56500 0.25200 0.11000 2
C2 0.20600 0.56300 0.16100 0.10700 2
C3 0.19100 0.50300 0.01000 0.13000 2
C4 0.27100 0.46600 -0.05500 0.12000 2
C5 0.43600 0.36100 -0.05420 0.12000 2
C6 0.52700 0.30400 0.01200 0.12000 2
C7 0.66500 0.31000 0.17700 0.10000 2
C8 0.68800 0.36800 0.25900 0.10800 2
C9 0.57200 0.44400 0.35000 0.18000 2
C10 0.45800 0.47300 0.36500 0.15000 2

loop_
_cod_related_entry_id
_cod_related_entry_database
_cod_related_entry_code
1 AMCSD 0010188
